data_2000408
loop_
_publ_author_name
'Bailey, R. D.'
'Buchanan, M. L.'
'Pennington, W. T.'

_publ_section_title
;
 Molecular complexes of 1,4-diazines with iodine
;
_journal_issue 12
_journal_name_full 'Acta Crystallographica Section C'
_journal_page_first 2259
_journal_page_last 2262
_journal_paper_doi 10.1107/S0108270192007662
_journal_volume 48
_journal_year 1992
_chemical_formula_moiety 'C8 H12 N2,I2'
_chemical_formula_sum 'C8 H12 I2 N2'
_chemical_formula_weight 390.02
_symmetry_cell_setting monoclinic
_symmetry_space_group_name_Hall '-C 2yc'
_symmetry_space_group_name_H-M 'C 1 2/c 1'
_cell_angle_alpha 90.
_cell_angle_beta 108.54(3)
_cell_angle_gamma 90.
_cell_formula_units_Z 4
_cell_length_a 11.607(5)
_cell_length_b 13.751(5)
_cell_length_c 7.578(3)
_cell_measurement_reflns_used 28
_cell_measurement_temperature 203
_cell_measurement_theta_max 30.2
_cell_measurement_theta_min 15.2
_cell_volume 1146.7(8)
_diffrn_measurement_device 'Nicolet R3m/V'
_diffrn_measurement_method \w/2\q
_diffrn_radiation_type MoK\a
_diffrn_radiation_wavelength 0.71073
_diffrn_reflns_av_R_equivalents 0.037
_diffrn_reflns_limit_h_max 14
_diffrn_reflns_limit_h_min -14
_diffrn_reflns_limit_k_max 0
_diffrn_reflns_limit_k_min -17
_diffrn_reflns_limit_l_max 10
_diffrn_reflns_limit_l_min 0
_diffrn_reflns_number 1144
_diffrn_reflns_theta_max 25
_diffrn_standards_decay_% 1
_diffrn_standards_interval_count 97
_diffrn_standards_number 3
_exptl_absorpt_coefficient_mu 5.39
_exptl_absorpt_correction_T_max 1.00
_exptl_absorpt_correction_T_min 0.78
_exptl_absorpt_correction_type empirical
_exptl_crystal_colour Red
_exptl_crystal_density_diffrn 2.26
_exptl_crystal_description Parallelepiped
_exptl_crystal_size_max 0.36
_exptl_crystal_size_mid 0.30
_exptl_crystal_size_min 0.21
_refine_diff_density_max 0.76
_refine_diff_density_min -1.08
_refine_ls_goodness_of_fit_obs 1.93
_refine_ls_hydrogen_treatment 'H atoms not determined'
_refine_ls_number_parameters 55
_refine_ls_number_reflns 944
_refine_ls_R_factor_obs 0.0341
_refine_ls_shift/esd_max 0.01
_refine_ls_structure_factor_coef F
_refine_ls_weighting_details 'w = 1/[\s^2^(F)+0.00035(F^2^)]'
_refine_ls_weighting_scheme calc
_refine_ls_wR_factor_obs 0.0471
_reflns_number_observed 944
_reflns_number_total 1047
_reflns_observed_criterion I>3\s(I)
_cod_data_source_file st1008.cif
_cod_data_source_block st1008_structure_2_of_3
_cod_depositor_comments
;
 Marking attached hydrogen atoms.

 Antanas Vaitkus,
 2017-08-02

The following automatic conversions were performed:

'_refine_ls_weighting_scheme' value '1/[\s^2^(F)+0.00035(F^2^)]' was
changed to 'calc'. New tag '_refine_ls_weighting_details' was
created. The value of the new tag was set to 'w =
1/[\s^2^(F)+0.00035(F^2^)]'.

Automatic conversion script
Id: cif_fix_values 3143 2015-03-26 13:38:13Z robertas 
;
_cod_original_cell_volume 1146.6(8)
_cod_database_code 2000408

loop_
_atom_site_label
_atom_site_fract_x
_atom_site_fract_y
_atom_site_fract_z
_atom_site_U_iso_or_equiv
_atom_site_attached_hydrogens
I(1) .11650(10) .41220(10) .24730(10) .0390(10) 0
N(1) .3848(3) .4097(3) .2597(6) .029(2) 0
C(1) .4405(4) .4931(3) .2534(6) .0270(10) 0
C(2) .4406(4) .3262(3) .2546(6) .0270(10) 0
C(3) .3744(5) .5852(4) .2617(8) .038(2) 3
C(4) .3733(4) .2305(4) .2589(8) .042(2) 3

loop_
_geom_angle_atom_site_label_1
_geom_angle_atom_site_label_2
_geom_angle_atom_site_label_3
_geom_angle
I(1) I(1) N(1) 177.40(10)
C(1) N(1) I(1) 119.2(2)
C(2) N(1) I(1) 120.4(2)
C(1) N(1) C(2) 120.0(4)
N(1) C(1) C(1) 120.0(3)
N(1) C(2) C(2) 119.9(3)
N(1) C(1) C(3) 118.0(4)
N(1) C(2) C(4) 119.0(4)
C(3) C(1) C(1) 121.9(3)
C(4) C(2) C(2) 121.1(3)

loop_
_geom_bond_atom_site_label_1
_geom_bond_atom_site_label_2
_geom_bond_distance
I(1) I(1) 2.7180(10)
I(1) N(1) 3.0850(10)
N(1) C(1) 1.325(6)
N(1) C(2) 1.325(6)
C(1) C(1) 1.400(10)
C(2) C(2) 1.400(10)
C(1) C(3) 1.492(7)
C(2) C(4) 1.536(7)
